data_7224862
loop_
_publ_author_name
'Cavallo, Gabriella'
'Metrangolo, Pierangelo'
'Pilati, Tullio'
'Resnati, Giuseppe'
'Scrivanti, Alberto'
'Aversa, Manuela'
'Cariati, Elena'

_publ_section_title
;
 One &#x201C;Click&#x201D; access to self-complementary molecular modules
 for halogen bonding
;
_journal_name_full 'RSC Adv.'
_journal_paper_doi 10.1039/C6RA05341F
_journal_year 2016
_chemical_formula_moiety 'C16 H11 F4 I N4'
_chemical_formula_sum 'C16 H11 F4 I N4'
_chemical_formula_weight 462.19
_chemical_name_systematic
; 
 ? 
;
_space_group_crystal_system monoclinic
_space_group_IT_number 14
_space_group_name_Hall '-P 2yn'
_space_group_name_H-M_alt 'P 1 21/n 1'
_symmetry_space_group_name_Hall '-P 2yn'
_symmetry_space_group_name_H-M 'P 1 21/n 1'
_atom_sites_solution_hydrogens geom
_atom_sites_solution_primary direct
_atom_sites_solution_secondary difmap
_audit_creation_method SHELXL-97
_audit_update_record
;
2016-02-15 deposited with the CCDC.
2016-04-05 downloaded from the CCDC.
;
_cell_angle_alpha 90.00
_cell_angle_beta 91.449(3)
_cell_angle_gamma 90.00
_cell_formula_units_Z 12
_cell_length_a 5.9494(6)
_cell_length_b 22.142(2)
_cell_length_c 36.396(4)
_cell_measurement_reflns_used 8011
_cell_measurement_temperature 100(2)
_cell_measurement_theta_max 28.45
_cell_measurement_theta_min 3.23
_cell_volume 4793.0(8)
_computing_cell_refinement 'Bruker SAINT'
_computing_data_collection 'Bruker APEX2'
_computing_data_reduction 'Bruker SAINT'
_computing_molecular_graphics
;
ORTEP-3 (Farrugia, L.J. (1997) Jour. Appl. Cryst. 30, 565)
Mercury (Macrae, C. F., Edgington, P. R., McCabe, P., Pidcock, E., 
Shields, G. P., Taylor, R., Towler, M. & van de Streek, J. (2006). 
J. Appl. Cryst. 39, 453-457
;
_computing_publication_material SHELXTL
_computing_structure_refinement 'SHELXL (Sheldrick, G. M. (2008). Acta Cryst. A64, 112-122)'
_computing_structure_solution
;
SIR2002 (Burla, M. C., Camalli, M., Carrozzini, B., Cascarano, G. L., 
Giacovazzo, C., Polidori, G. & Spagna, R. (2003). 
J. Appl. Cryst. 36, 1103.)
;
_diffrn_ambient_temperature 100(2)
_diffrn_measured_fraction_theta_full 0.996
_diffrn_measured_fraction_theta_max 0.996
_diffrn_measurement_device_type 'Bruker KAPPA APEX-II CCD'
_diffrn_measurement_method '\f and \w scans'
_diffrn_radiation_monochromator graphite
_diffrn_radiation_source 'fine-focus sealed tube'
_diffrn_radiation_type MoK\a
_diffrn_radiation_wavelength 0.71073
_diffrn_reflns_av_R_equivalents 0.1045
_diffrn_reflns_av_sigmaI/netI 0.1006
_diffrn_reflns_limit_h_max 7
_diffrn_reflns_limit_h_min -6
_diffrn_reflns_limit_k_max 29
_diffrn_reflns_limit_k_min -29
_diffrn_reflns_limit_l_max 48
_diffrn_reflns_limit_l_min -47
_diffrn_reflns_number 38811
_diffrn_reflns_theta_full 28.00
_diffrn_reflns_theta_max 28.00
_diffrn_reflns_theta_min 1.08
_diffrn_standards_decay_% 0.00
_exptl_absorpt_coefficient_mu 2.054
_exptl_absorpt_correction_T_max 0.7416
_exptl_absorpt_correction_T_min 0.6255
_exptl_absorpt_correction_type multi-scan
_exptl_absorpt_process_details 'Bruker (2001). SADABS. Bruker AXS Inc., Madison, Wisconsin, USA.'
_exptl_crystal_colour colourless
_exptl_crystal_density_diffrn 1.922
_exptl_crystal_density_method 'not measured'
_exptl_crystal_description 'thin table'
_exptl_crystal_F_000 2688
_exptl_crystal_size_max 0.40
_exptl_crystal_size_mid 0.20
_exptl_crystal_size_min 0.02
_refine_diff_density_max 1.683
_refine_diff_density_min -1.064
_refine_diff_density_rms 0.208
_refine_ls_extinction_method none
_refine_ls_goodness_of_fit_ref 1.045
_refine_ls_hydrogen_treatment constr
_refine_ls_matrix_type full
_refine_ls_number_parameters 682
_refine_ls_number_reflns 11514
_refine_ls_number_restraints 0
_refine_ls_restrained_S_all 1.045
_refine_ls_R_factor_all 0.0814
_refine_ls_R_factor_gt 0.0619
_refine_ls_shift/su_max 0.000
_refine_ls_shift/su_mean 0.000
_refine_ls_structure_factor_coef Fsqd
_refine_ls_weighting_details 'w=1/[\s^2^(Fo^2^)+(0.0459P)^2^+22.6409P] where P=(Fo^2^+2Fc^2^)/3'
_refine_ls_weighting_scheme calc
_refine_ls_wR_factor_gt 0.1427
_refine_ls_wR_factor_ref 0.1547
_reflns_number_gt 8816
_reflns_number_total 11514
_reflns_threshold_expression >2\s(I)
_cod_data_source_file c6ra05341f2.cif
_cod_data_source_block scrv01_b
_cod_original_cell_volume 4792.9(8)
_cod_database_code 7224862

loop_
_symmetry_equiv_pos_as_xyz
'x, y, z'
'-x+1/2, y+1/2, -z+1/2'
'-x, -y, -z'
'x-1/2, -y-1/2, z-1/2'

loop_
_atom_site_label
_atom_site_type_symbol
_atom_site_fract_x
_atom_site_fract_y
_atom_site_fract_z
_atom_site_U_iso_or_equiv
_atom_site_adp_type
_atom_site_occupancy
_atom_site_symmetry_multiplicity
_atom_site_calc_flag
_atom_site_refinement_flags
I1A I 0.63244(7) 0.333335(18) 0.192557(11) 0.01810(11) Uani 1 1 d .
F1A F 0.8213(6) 0.44399(16) 0.06600(10) 0.0177(7) Uani 1 1 d .
F2A F 0.9008(6) 0.36831(16) 0.12110(10) 0.0215(8) Uani 1 1 d .
F3A F 0.2214(6) 0.42726(17) 0.17565(10) 0.0236(8) Uani 1 1 d .
F4A F 0.1475(6) 0.50572(18) 0.12182(10) 0.0249(9) Uani 1 1 d .
N1A N 0.4352(9) 0.5166(2) 0.06189(15) 0.0172(11) Uani 1 1 d .
N2A N 0.2192(8) 0.5280(2) 0.05039(15) 0.0160(10) Uani 1 1 d .
N3A N 0.2259(9) 0.5670(2) 0.02398(15) 0.0158(10) Uani 1 1 d .
N4A N 0.6679(8) 0.7637(2) -0.08598(14) 0.0145(10) Uani 1 1 d .
C1A C 0.6695(9) 0.4406(3) 0.09274(16) 0.0139(12) Uani 1 1 d .
C2A C 0.7094(10) 0.4014(3) 0.12149(16) 0.0143(12) Uani 1 1 d .
C3A C 0.5601(10) 0.3945(3) 0.14993(17) 0.0163(12) Uani 1 1 d .
C4A C 0.3704(10) 0.4302(3) 0.14862(16) 0.0163(12) Uani 1 1 d .
C5A C 0.3309(10) 0.4709(3) 0.12027(17) 0.0163(12) Uani 1 1 d .
C6A C 0.4787(10) 0.4764(3) 0.09149(16) 0.0144(12) Uani 1 1 d .
C7A C 0.5819(10) 0.5487(3) 0.04112(17) 0.0153(12) Uani 1 1 d .
H7A H 0.7414 0.5489 0.0430 0.018 Uiso 1 1 calc R
C8A C 0.4469(10) 0.5804(3) 0.01706(16) 0.0143(12) Uani 1 1 d .
C9A C 0.5050(10) 0.6250(3) -0.01090(16) 0.0136(11) Uani 1 1 d .
C10A C 0.3475(10) 0.6692(3) -0.02133(16) 0.0126(11) Uani 1 1 d .
H10A H 0.2030 0.6686 -0.0108 0.015 Uiso 1 1 calc R
C11A C 0.3970(10) 0.7135(3) -0.04644(16) 0.0132(11) Uani 1 1 d .
H11A H 0.2865 0.7429 -0.0528 0.016 Uiso 1 1 calc R
C12A C 0.6097(10) 0.7159(3) -0.06293(17) 0.0133(11) Uani 1 1 d .
C13A C 0.7645(10) 0.6703(3) -0.05302(17) 0.0145(12) Uani 1 1 d .
H13A H 0.9073 0.6696 -0.0641 0.017 Uiso 1 1 calc R
C14A C 0.7133(10) 0.6264(3) -0.02756(17) 0.0158(12) Uani 1 1 d .
H14A H 0.8223 0.5965 -0.0213 0.019 Uiso 1 1 calc R
C15A C 0.8444(10) 0.7536(3) -0.11227(18) 0.0188(13) Uani 1 1 d .
H15A H 0.9791 0.7381 -0.0994 0.028 Uiso 1 1 calc R
H15B H 0.8802 0.7918 -0.1244 0.028 Uiso 1 1 calc R
H15C H 0.7928 0.7241 -0.1307 0.028 Uiso 1 1 calc R
C16A C 0.4833(11) 0.8006(3) -0.10156(19) 0.0222(14) Uani 1 1 d .
H16A H 0.3938 0.7763 -0.1191 0.033 Uiso 1 1 calc R
H16B H 0.5456 0.8356 -0.1142 0.033 Uiso 1 1 calc R
H16C H 0.3873 0.8145 -0.0817 0.033 Uiso 1 1 calc R
I1B I 0.87086(7) -0.157158(17) -0.030781(11) 0.01913(11) Uani 1 1 d .
F1B F 0.7108(7) 0.02817(19) 0.05885(12) 0.0337(10) Uani 1 1 d .
F2B F 0.6226(8) -0.0463(2) 0.00283(14) 0.0485(14) Uani 1 1 d .
F3B F 1.2938(7) -0.15215(19) 0.02864(13) 0.0343(10) Uani 1 1 d .
F4B F 1.3773(7) -0.08140(18) 0.08581(12) 0.0322(10) Uani 1 1 d .
N1B N 1.0864(8) 0.0134(2) 0.10513(14) 0.0147(10) Uani 1 1 d .
N2B N 1.3028(9) 0.0301(3) 0.11481(16) 0.0216(12) Uani 1 1 d .
N3B N 1.2888(9) 0.0670(2) 0.14238(16) 0.0205(11) Uani 1 1 d .
N4B N 0.8120(8) 0.2573(2) 0.25265(14) 0.0158(10) Uani 1 1 d .
C1B C 0.8545(11) -0.0172(3) 0.05213(19) 0.0214(14) Uani 1 1 d .
C2B C 0.8114(12) -0.0552(3) 0.0231(2) 0.0243(15) Uani 1 1 d .
C3B C 0.9561(11) -0.1011(3) 0.01378(17) 0.0187(13) Uani 1 1 d .
C4B C 1.1484(11) -0.1078(3) 0.03562(19) 0.0205(13) Uani 1 1 d .
C5B C 1.1912(10) -0.0710(3) 0.06544(18) 0.0191(13) Uani 1 1 d .
C6B C 1.0451(10) -0.0247(3) 0.07487(17) 0.0175(12) Uani 1 1 d .
C7B C 0.9368(10) 0.0412(3) 0.12774(17) 0.0155(12) Uani 1 1 d .
H7B H 0.7776 0.0377 0.1272 0.019 Uiso 1 1 calc R
C8B C 1.0673(10) 0.0748(3) 0.15102(17) 0.0159(12) Uani 1 1 d .
C9B C 1.0044(10) 0.1182(3) 0.18025(16) 0.0153(12) Uani 1 1 d .
C10B C 1.1557(10) 0.1629(3) 0.19105(16) 0.0158(12) Uani 1 1 d .
H10B H 1.3021 0.1632 0.1812 0.019 Uiso 1 1 calc R
C11B C 1.0961(10) 0.2074(3) 0.21606(17) 0.0173(12) Uani 1 1 d .
H11B H 1.2028 0.2373 0.2233 0.021 Uiso 1 1 calc R
C12B C 0.8821(10) 0.2085(3) 0.23050(17) 0.0145(12) Uani 1 1 d .
C13B C 0.7337(10) 0.1617(3) 0.22078(17) 0.0157(12) Uani 1 1 d .
H13B H 0.5904 0.1600 0.2317 0.019 Uiso 1 1 calc R
C14B C 0.7915(11) 0.1181(3) 0.19567(18) 0.0174(12) Uani 1 1 d .
H14B H 0.6859 0.0877 0.1888 0.021 Uiso 1 1 calc R
C15B C 0.6301(11) 0.2473(3) 0.27803(18) 0.0225(14) Uani 1 1 d .
H15D H 0.6788 0.2183 0.2969 0.034 Uiso 1 1 calc R
H15E H 0.4986 0.2313 0.2645 0.034 Uiso 1 1 calc R
H15F H 0.5906 0.2856 0.2897 0.034 Uiso 1 1 calc R
C16B C 0.9852(12) 0.2971(3) 0.2677(2) 0.0287(16) Uani 1 1 d .
H16D H 1.0710 0.3143 0.2475 0.043 Uiso 1 1 calc R
H16E H 1.0865 0.2742 0.2841 0.043 Uiso 1 1 calc R
H16F H 0.9150 0.3298 0.2815 0.043 Uiso 1 1 calc R
I1C I 0.62430(7) 0.647784(17) 0.135899(11) 0.01687(11) Uani 1 1 d .
F1C F 0.7994(6) 0.46709(15) 0.22980(10) 0.0190(8) Uani 1 1 d .
F2C F 0.8831(6) 0.53756(16) 0.17359(10) 0.0214(8) Uani 1 1 d .
F3C F 0.2037(6) 0.64301(16) 0.19161(11) 0.0229(8) Uani 1 1 d .
F4C F 0.1197(6) 0.57329(16) 0.24864(10) 0.0202(8) Uani 1 1 d .
N1C N 0.4143(8) 0.4790(2) 0.27146(14) 0.0137(10) Uani 1 1 d .
N2C N 0.1985(9) 0.4633(2) 0.27922(15) 0.0189(11) Uani 1 1 d .
N3C N 0.2097(9) 0.4244(2) 0.30599(15) 0.0195(11) Uani 1 1 d .
N4C N 0.6879(8) 0.2306(2) 0.41859(14) 0.0146(10) Uani 1 1 d .
C1C C 0.6503(10) 0.5105(2) 0.22116(16) 0.0128(11) Uani 1 1 d .
C2C C 0.6932(10) 0.5473(3) 0.19197(17) 0.0144(12) Uani 1 1 d .
C3C C 0.5461(11) 0.5928(3) 0.18035(16) 0.0158(12) Uani 1 1 d .
C4C C 0.3518(10) 0.5987(3) 0.20043(17) 0.0167(12) Uani 1 1 d .
C5C C 0.3087(10) 0.5633(3) 0.23071(16) 0.0143(12) Uani 1 1 d .
C6C C 0.4562(10) 0.5174(3) 0.24181(17) 0.0141(12) Uani 1 1 d .
C7C C 0.5612(10) 0.4495(3) 0.29459(16) 0.0138(11) Uani 1 1 d .
H7C H 0.7205 0.4526 0.2953 0.017 Uiso 1 1 calc R
C8C C 0.4319(10) 0.4150(3) 0.31644(17) 0.0144(12) Uani 1 1 d .
C9C C 0.4952(10) 0.3706(2) 0.34485(16) 0.0135(11) Uani 1 1 d .
C10C C 0.3436(10) 0.3254(3) 0.35412(17) 0.0154(12) Uani 1 1 d .
H10C H 0.1967 0.3255 0.3433 0.018 Uiso 1 1 calc R
C11C C 0.4034(10) 0.2800(3) 0.37897(17) 0.0172(12) Uani 1 1 d .
H11C H 0.2972 0.2497 0.3848 0.021 Uiso 1 1 calc R
C12C C 0.6175(10) 0.2787(3) 0.39532(16) 0.0136(11) Uani 1 1 d .
C13C C 0.7694(10) 0.3253(3) 0.38670(17) 0.0156(12) Uani 1 1 d .
H13C H 0.9148 0.3262 0.3981 0.019 Uiso 1 1 calc R
C14C C 0.7072(10) 0.3699(3) 0.36163(17) 0.0156(12) Uani 1 1 d .
H14C H 0.8121 0.4006 0.3558 0.019 Uiso 1 1 calc R
C15C C 0.8723(11) 0.2430(3) 0.44449(19) 0.0206(13) Uani 1 1 d .
H15G H 1.0049 0.2556 0.4310 0.031 Uiso 1 1 calc R
H15H H 0.9078 0.2063 0.4586 0.031 Uiso 1 1 calc R
H15K H 0.8285 0.2752 0.4613 0.031 Uiso 1 1 calc R
C16C C 0.5095(11) 0.1936(3) 0.4344(2) 0.0223(14) Uani 1 1 d .
H16G H 0.4043 0.2199 0.4472 0.033 Uiso 1 1 calc R
H16H H 0.5764 0.1647 0.4519 0.033 Uiso 1 1 calc R
H16K H 0.4289 0.1717 0.4148 0.033 Uiso 1 1 calc R

loop_
_atom_site_aniso_label
_atom_site_aniso_U_11
_atom_site_aniso_U_22
_atom_site_aniso_U_33
_atom_site_aniso_U_23
_atom_site_aniso_U_13
_atom_site_aniso_U_12
I1A 0.0240(2) 0.0159(2) 0.0144(2) 0.00313(15) 0.00063(16) -0.00197(15)
F1A 0.0174(18) 0.0209(18) 0.0150(18) 0.0009(14) 0.0054(14) 0.0022(14)
F2A 0.0193(19) 0.0222(18) 0.023(2) 0.0051(16) 0.0038(15) 0.0095(15)
F3A 0.027(2) 0.030(2) 0.0148(19) 0.0031(16) 0.0113(16) 0.0026(16)
F4A 0.023(2) 0.034(2) 0.018(2) 0.0034(17) 0.0062(16) 0.0129(17)
N1A 0.016(3) 0.019(3) 0.016(3) 0.004(2) 0.006(2) 0.001(2)
N2A 0.010(2) 0.020(3) 0.018(3) -0.002(2) 0.002(2) 0.0025(19)
N3A 0.017(3) 0.014(2) 0.017(3) 0.008(2) 0.000(2) 0.0010(19)
N4A 0.012(2) 0.018(2) 0.013(2) 0.005(2) 0.0024(19) 0.0051(19)
C1A 0.011(3) 0.019(3) 0.012(3) -0.004(2) 0.004(2) -0.004(2)
C2A 0.018(3) 0.012(3) 0.013(3) 0.000(2) 0.000(2) 0.002(2)
C3A 0.019(3) 0.016(3) 0.013(3) 0.005(2) 0.000(2) -0.001(2)
C4A 0.017(3) 0.023(3) 0.009(3) 0.003(2) 0.004(2) -0.004(2)
C5A 0.017(3) 0.017(3) 0.015(3) -0.001(2) 0.004(2) 0.006(2)
C6A 0.017(3) 0.012(3) 0.014(3) 0.002(2) -0.003(2) -0.003(2)
C7A 0.012(3) 0.017(3) 0.018(3) 0.003(2) 0.001(2) -0.004(2)
C8A 0.014(3) 0.017(3) 0.011(3) -0.004(2) 0.002(2) -0.004(2)
C9A 0.016(3) 0.012(3) 0.012(3) 0.001(2) 0.003(2) -0.002(2)
C10A 0.012(3) 0.017(3) 0.009(3) -0.004(2) 0.000(2) -0.004(2)
C11A 0.015(3) 0.014(3) 0.011(3) 0.001(2) -0.004(2) 0.003(2)
C12A 0.011(3) 0.011(3) 0.017(3) 0.002(2) -0.002(2) -0.004(2)
C13A 0.009(3) 0.018(3) 0.017(3) -0.007(2) -0.004(2) 0.000(2)
C14A 0.019(3) 0.010(3) 0.018(3) 0.000(2) 0.002(2) 0.001(2)
C15A 0.016(3) 0.022(3) 0.019(3) 0.000(3) 0.003(2) 0.000(2)
C16A 0.019(3) 0.024(3) 0.023(3) 0.013(3) -0.001(3) 0.006(3)
I1B 0.0244(2) 0.01488(19) 0.0181(2) -0.00239(15) 0.00077(16) 0.00191(15)
F1B 0.033(2) 0.035(2) 0.033(2) -0.0170(19) -0.0126(19) 0.0223(19)
F2B 0.045(3) 0.048(3) 0.050(3) -0.034(2) -0.034(2) 0.033(2)
F3B 0.029(2) 0.029(2) 0.044(3) -0.0123(19) -0.008(2) 0.0184(18)
F4B 0.028(2) 0.028(2) 0.040(3) -0.0108(19) -0.0169(19) 0.0130(17)
N1B 0.016(2) 0.014(2) 0.014(3) -0.001(2) -0.001(2) -0.0006(19)
N2B 0.015(3) 0.028(3) 0.022(3) 0.001(2) -0.001(2) 0.002(2)
N3B 0.017(3) 0.023(3) 0.021(3) -0.002(2) 0.004(2) -0.003(2)
N4B 0.016(2) 0.016(2) 0.016(3) 0.001(2) -0.001(2) 0.001(2)
C1B 0.024(3) 0.015(3) 0.025(4) -0.003(3) -0.005(3) 0.009(2)
C2B 0.025(3) 0.021(3) 0.026(4) -0.003(3) -0.014(3) 0.009(3)
C3B 0.028(3) 0.016(3) 0.012(3) 0.000(2) -0.002(3) 0.003(3)
C4B 0.019(3) 0.013(3) 0.029(4) 0.002(3) -0.001(3) 0.005(2)
C5B 0.017(3) 0.023(3) 0.017(3) 0.001(3) -0.004(2) -0.001(2)
C6B 0.018(3) 0.017(3) 0.017(3) 0.003(2) -0.001(2) -0.003(2)
C7B 0.018(3) 0.011(3) 0.018(3) 0.003(2) 0.002(2) -0.002(2)
C8B 0.013(3) 0.019(3) 0.016(3) 0.006(2) -0.001(2) 0.000(2)
C9B 0.018(3) 0.018(3) 0.010(3) 0.004(2) 0.001(2) 0.005(2)
C10B 0.015(3) 0.021(3) 0.011(3) 0.007(2) 0.002(2) 0.002(2)
C11B 0.016(3) 0.018(3) 0.017(3) -0.003(2) -0.004(2) -0.002(2)
C12B 0.018(3) 0.013(3) 0.013(3) 0.001(2) -0.002(2) -0.005(2)
C13B 0.013(3) 0.014(3) 0.020(3) 0.001(2) 0.003(2) -0.004(2)
C14B 0.019(3) 0.013(3) 0.021(3) 0.002(2) -0.003(2) -0.006(2)
C15B 0.022(3) 0.031(4) 0.014(3) -0.001(3) 0.003(3) -0.004(3)
C16B 0.024(4) 0.033(4) 0.029(4) -0.017(3) -0.002(3) -0.004(3)
I1C 0.0213(2) 0.01620(19) 0.0130(2) 0.00184(15) -0.00055(15) 0.00020(15)
F1C 0.0179(18) 0.0179(17) 0.0212(19) 0.0043(15) 0.0026(15) 0.0081(14)
F2C 0.0226(19) 0.0214(18) 0.020(2) 0.0013(15) 0.0077(16) 0.0062(15)
F3C 0.0206(19) 0.0201(18) 0.028(2) 0.0054(16) -0.0011(16) 0.0132(15)
F4C 0.0187(18) 0.0175(17) 0.025(2) 0.0016(15) 0.0057(16) 0.0067(14)
N1C 0.013(2) 0.015(2) 0.012(2) 0.0014(19) 0.0021(19) 0.0005(19)
N2C 0.014(3) 0.021(3) 0.021(3) 0.006(2) 0.001(2) 0.000(2)
N3C 0.017(3) 0.020(3) 0.021(3) 0.007(2) -0.001(2) 0.000(2)
N4C 0.015(2) 0.016(2) 0.013(2) 0.006(2) -0.003(2) -0.0030(19)
C1C 0.014(3) 0.011(3) 0.014(3) -0.001(2) -0.002(2) 0.002(2)
C2C 0.013(3) 0.016(3) 0.013(3) -0.005(2) 0.001(2) 0.002(2)
C3C 0.025(3) 0.011(3) 0.011(3) 0.001(2) -0.001(2) -0.002(2)
C4C 0.013(3) 0.019(3) 0.017(3) 0.001(2) -0.001(2) 0.005(2)
C5C 0.014(3) 0.017(3) 0.012(3) 0.000(2) 0.002(2) 0.003(2)
C6C 0.015(3) 0.013(3) 0.014(3) -0.001(2) -0.003(2) -0.002(2)
C7C 0.011(3) 0.019(3) 0.012(3) 0.002(2) -0.003(2) 0.001(2)
C8C 0.012(3) 0.013(3) 0.018(3) -0.002(2) -0.002(2) 0.000(2)
C9C 0.016(3) 0.010(3) 0.014(3) -0.002(2) 0.000(2) 0.001(2)
C10C 0.011(3) 0.019(3) 0.017(3) 0.000(2) -0.003(2) -0.002(2)
C11C 0.014(3) 0.022(3) 0.015(3) -0.001(2) 0.000(2) -0.006(2)
C12C 0.015(3) 0.015(3) 0.011(3) -0.001(2) 0.000(2) 0.002(2)
C13C 0.013(3) 0.018(3) 0.016(3) 0.000(2) -0.004(2) -0.004(2)
C14C 0.017(3) 0.014(3) 0.016(3) 0.001(2) -0.003(2) -0.005(2)
C15C 0.019(3) 0.020(3) 0.022(3) 0.008(3) -0.005(3) -0.002(2)
C16C 0.017(3) 0.021(3) 0.028(4) 0.014(3) 0.005(3) -0.001(2)

loop_
_atom_type_symbol
_atom_type_description
_atom_type_scat_dispersion_real
_atom_type_scat_dispersion_imag
_atom_type_scat_source
C C 0.0033 0.0016 'International Tables Vol C Tables 4.2.6.8 and 6.1.1.4'
H H 0.0000 0.0000 'International Tables Vol C Tables 4.2.6.8 and 6.1.1.4'
N N 0.0061 0.0033 'International Tables Vol C Tables 4.2.6.8 and 6.1.1.4'
F F 0.0171 0.0103 'International Tables Vol C Tables 4.2.6.8 and 6.1.1.4'
I I -0.4742 1.8119 'International Tables Vol C Tables 4.2.6.8 and 6.1.1.4'

loop_
_geom_angle_atom_site_label_1
_geom_angle_atom_site_label_2
_geom_angle_atom_site_label_3
_geom_angle
N2A N1A C7A 110.1(5)
N2A N1A C6A 120.1(5)
C7A N1A C6A 129.8(5)
N3A N2A N1A 107.8(5)
N2A N3A C8A 109.1(5)
C12A N4A C15A 118.2(5)
C12A N4A C16A 117.2(5)
C15A N4A C16A 112.1(5)
F1A C1A C2A 118.6(5)
F1A C1A C6A 120.6(5)
C2A C1A C6A 120.8(5)
F2A C2A C1A 117.5(5)
F2A C2A C3A 120.2(5)
C1A C2A C3A 122.3(5)
C4A C3A C2A 116.8(5)
C4A C3A I1A 123.3(4)
C2A C3A I1A 119.9(4)
F3A C4A C3A 120.2(5)
F3A C4A C5A 118.3(5)
C3A C4A C5A 121.5(5)
F4A C5A C4A 117.8(5)
F4A C5A C6A 120.9(5)
C4A C5A C6A 121.3(5)
C1A C6A C5A 117.3(5)
C1A C6A N1A 121.3(5)
C5A C6A N1A 121.5(5)
C8A C7A N1A 104.4(5)
C8A C7A H7A 127.8
N1A C7A H7A 127.8
C7A C8A N3A 108.6(5)
C7A C8A C9A 130.2(5)
N3A C8A C9A 121.0(5)
C14A C9A C10A 117.6(5)
C14A C9A C8A 123.0(5)
C10A C9A C8A 119.4(5)
C11A C10A C9A 121.6(5)
C11A C10A H10A 119.2
C9A C10A H10A 119.2
C10A C11A C12A 121.1(5)
C10A C11A H11A 119.4
C12A C11A H11A 119.4
N4A C12A C13A 121.7(5)
N4A C12A C11A 121.4(5)
C13A C12A C11A 116.7(5)
C14A C13A C12A 121.5(6)
C14A C13A H13A 119.2
C12A C13A H13A 119.2
C13A C14A C9A 121.4(6)
C13A C14A H14A 119.3
C9A C14A H14A 119.3
N4A C15A H15A 109.5
N4A C15A H15B 109.5
H15A C15A H15B 109.5
N4A C15A H15C 109.5
H15A C15A H15C 109.5
H15B C15A H15C 109.5
N4A C16A H16A 109.5
N4A C16A H16B 109.5
H16A C16A H16B 109.5
N4A C16A H16C 109.5
H16A C16A H16C 109.5
H16B C16A H16C 109.5
C7B N1B N2B 110.0(5)
C7B N1B C6B 129.5(5)
N2B N1B C6B 120.4(5)
N3B N2B N1B 106.8(5)
N2B N3B C8B 109.7(5)
C12B N4B C16B 117.4(5)
C12B N4B C15B 118.6(5)
C16B N4B C15B 112.6(5)
F1B C1B C2B 119.4(6)
F1B C1B C6B 119.4(6)
C2B C1B C6B 121.2(6)
F2B C2B C1B 118.2(6)
F2B C2B C3B 119.3(6)
C1B C2B C3B 122.5(6)
C2B C3B C4B 116.6(6)
C2B C3B I1B 119.2(5)
C4B C3B I1B 124.2(5)
F3B C4B C5B 118.5(6)
F3B C4B C3B 119.9(6)
C5B C4B C3B 121.6(6)
F4B C5B C4B 118.1(6)
F4B C5B C6B 120.2(6)
C4B C5B C6B 121.7(6)
C5B C6B C1B 116.3(6)
C5B C6B N1B 122.5(6)
C1B C6B N1B 121.1(6)
C8B C7B N1B 104.5(5)
C8B C7B H7B 127.7
N1B C7B H7B 127.7
C7B C8B N3B 109.0(6)
C7B C8B C9B 130.6(6)
N3B C8B C9B 120.3(5)
C10B C9B C14B 118.4(6)
C10B C9B C8B 119.3(5)
C14B C9B C8B 122.1(6)
C9B C10B C11B 121.0(6)
C9B C10B H10B 119.5
C11B C10B H10B 119.5
C12B C11B C10B 120.7(6)
C12B C11B H11B 119.7
C10B C11B H11B 119.7
C11B C12B C13B 118.0(6)
C11B C12B N4B 120.9(5)
C13B C12B N4B 121.0(5)
C14B C13B C12B 121.3(6)
C14B C13B H13B 119.4
C12B C13B H13B 119.4
C13B C14B C9B 120.5(6)
C13B C14B H14B 119.7
C9B C14B H14B 119.7
N4B C15B H15D 109.5
N4B C15B H15E 109.5
H15D C15B H15E 109.5
N4B C15B H15F 109.5
H15D C15B H15F 109.5
H15E C15B H15F 109.5
N4B C16B H16D 109.5
N4B C16B H16E 109.5
H16D C16B H16E 109.5
N4B C16B H16F 109.5
H16D C16B H16F 109.5
H16E C16B H16F 109.5
C7C N1C N2C 110.0(5)
C7C N1C C6C 129.9(5)
N2C N1C C6C 120.0(5)
N3C N2C N1C 107.0(5)
N2C N3C C8C 109.7(5)
C12C N4C C15C 116.9(5)
C12C N4C C16C 116.6(5)
C15C N4C C16C 113.0(5)
F1C C1C C2C 118.3(5)
F1C C1C C6C 120.2(5)
C2C C1C C6C 121.5(5)
F2C C2C C1C 117.8(5)
F2C C2C C3C 119.7(5)
C1C C2C C3C 122.6(5)
C4C C3C C2C 115.7(5)
C4C C3C I1C 123.9(4)
C2C C3C I1C 120.4(5)
F3C C4C C5C 117.9(5)
F3C C4C C3C 119.4(5)
C5C C4C C3C 122.6(5)
F4C C5C C4C 118.2(5)
F4C C5C C6C 120.7(5)
C4C C5C C6C 121.1(5)
C5C C6C N1C 122.8(5)
C5C C6C C1C 116.4(5)
N1C C6C C1C 120.8(5)
C8C C7C N1C 105.5(5)
C8C C7C H7C 127.2
N1C C7C H7C 127.2
C7C C8C N3C 107.8(5)
C7C C8C C9C 130.6(6)
N3C C8C C9C 121.4(5)
C14C C9C C10C 118.1(5)
C14C C9C C8C 122.1(5)
C10C C9C C8C 119.7(5)
C11C C10C C9C 121.3(6)
C11C C10C H10C 119.4
C9C C10C H10C 119.4
C10C C11C C12C 120.6(6)
C10C C11C H11C 119.7
C12C C11C H11C 119.7
C11C C12C C13C 118.2(5)
C11C C12C N4C 121.6(5)
C13C C12C N4C 120.1(5)
C14C C13C C12C 120.3(5)
C14C C13C H13C 119.9
C12C C13C H13C 119.9
C9C C14C C13C 121.5(5)
C9C C14C H14C 119.3
C13C C14C H14C 119.3
N4C C15C H15G 109.5
N4C C15C H15H 109.5
H15G C15C H15H 109.5
N4C C15C H15K 109.5
H15G C15C H15K 109.5
H15H C15C H15K 109.5
N4C C16C H16G 109.5
N4C C16C H16H 109.5
H16G C16C H16H 109.5
N4C C16C H16K 109.5
H16G C16C H16K 109.5
H16H C16C H16K 109.5

loop_
_geom_bond_atom_site_label_1
_geom_bond_atom_site_label_2
_geom_bond_distance
I1A C3A 2.096(6)
F1A C1A 1.346(6)
F2A C2A 1.354(7)
F3A C4A 1.342(7)
F4A C5A 1.338(7)
N1A N2A 1.365(7)
N1A C7A 1.368(7)
N1A C6A 1.416(8)
N2A N3A 1.294(7)
N3A C8A 1.378(8)
N4A C12A 1.398(7)
N4A C15A 1.456(7)
N4A C16A 1.472(8)
C1A C2A 1.376(8)
C1A C6A 1.385(8)
C2A C3A 1.389(8)
C3A C4A 1.377(9)
C4A C5A 1.386(9)
C5A C6A 1.390(8)
C7A C8A 1.367(9)
C7A H7A 0.9500
C8A C9A 1.465(8)
C9A C14A 1.394(8)
C9A C10A 1.400(8)
C10A C11A 1.378(8)
C10A H10A 0.9500
C11A C12A 1.415(8)
C11A H11A 0.9500
C12A C13A 1.408(8)
C13A C14A 1.382(9)
C13A H13A 0.9500
C14A H14A 0.9500
C15A H15A 0.9800
C15A H15B 0.9800
C15A H15C 0.9800
C16A H16A 0.9800
C16A H16B 0.9800
C16A H16C 0.9800
I1B C3B 2.094(6)
F1B C1B 1.345(7)
F2B C2B 1.344(7)
F3B C4B 1.337(7)
F4B C5B 1.337(7)
N1B C7B 1.373(8)
N1B N2B 1.376(7)
N1B C6B 1.404(8)
N2B N3B 1.298(8)
N3B C8B 1.373(8)
N4B C12B 1.417(8)
N4B C16B 1.453(8)
N4B C15B 1.457(8)
C1B C2B 1.368(9)
C1B C6B 1.397(9)
C2B C3B 1.381(9)
C3B C4B 1.384(9)
C4B C5B 1.376(9)
C5B C6B 1.394(9)
C7B C8B 1.357(9)
C7B H7B 0.9500
C8B C9B 1.489(9)
C9B C10B 1.387(9)
C9B C14B 1.398(8)
C10B C11B 1.393(9)
C10B H10B 0.9500
C11B C12B 1.389(9)
C11B H11B 0.9500
C12B C13B 1.402(8)
C13B C14B 1.379(9)
C13B H13B 0.9500
C14B H14B 0.9500
C15B H15D 0.9800
C15B H15E 0.9800
C15B H15F 0.9800
C16B H16D 0.9800
C16B H16E 0.9800
C16B H16F 0.9800
I1C C3C 2.087(6)
F1C C1C 1.339(6)
F2C C2C 1.345(7)
F3C C4C 1.351(7)
F4C C5C 1.333(7)
N1C C7C 1.364(8)
N1C N2C 1.366(7)
N1C C6C 1.402(8)
N2C N3C 1.301(7)
N3C C8C 1.382(8)
N4C C12C 1.417(7)
N4C C15C 1.455(8)
N4C C16C 1.469(7)
C1C C2C 1.369(8)
C1C C6C 1.402(8)
C2C C3C 1.393(8)
C3C C4C 1.389(8)
C4C C5C 1.382(9)
C5C C6C 1.397(8)
C7C C8C 1.357(8)
C7C H7C 0.9500
C8C C9C 1.468(8)
C9C C14C 1.388(8)
C9C C10C 1.395(8)
C10C C11C 1.391(9)
C10C H10C 0.9500
C11C C12C 1.393(8)
C11C H11C 0.9500
C12C C13C 1.412(8)
C13C C14C 1.388(8)
C13C H13C 0.9500
C14C H14C 0.9500
C15C H15G 0.9800
C15C H15H 0.9800
C15C H15K 0.9800
C16C H16G 0.9800
C16C H16H 0.9800
C16C H16K 0.9800

loop_
_geom_torsion_atom_site_label_1
_geom_torsion_atom_site_label_2
_geom_torsion_atom_site_label_3
_geom_torsion_atom_site_label_4
_geom_torsion
C7A N1A N2A N3A -1.6(7)
C6A N1A N2A N3A 178.2(5)
N1A N2A N3A C8A 1.8(7)
F1A C1A C2A F2A 0.0(8)
C6A C1A C2A F2A -179.2(5)
F1A C1A C2A C3A -179.1(5)
C6A C1A C2A C3A 1.6(9)
F2A C2A C3A C4A 179.4(5)
C1A C2A C3A C4A -1.5(9)
F2A C2A C3A I1A 0.5(8)
C1A C2A C3A I1A 179.6(5)
C2A C3A C4A F3A -178.2(5)
I1A C3A C4A F3A 0.7(8)
C2A C3A C4A C5A -0.1(9)
I1A C3A C4A C5A 178.8(5)
F3A C4A C5A F4A 0.9(9)
C3A C4A C5A F4A -177.2(6)
F3A C4A C5A C6A 179.7(5)
C3A C4A C5A C6A 1.6(10)
F1A C1A C6A C5A -179.3(5)
C2A C1A C6A C5A -0.1(9)
F1A C1A C6A N1A 1.3(9)
C2A C1A C6A N1A -179.5(6)
F4A C5A C6A C1A 177.3(5)
C4A C5A C6A C1A -1.5(9)
F4A C5A C6A N1A -3.3(9)
C4A C5A C6A N1A 177.9(6)
N2A N1A C6A C1A 147.0(6)
C7A N1A C6A C1A -33.2(9)
N2A N1A C6A C5A -32.4(9)
C7A N1A C6A C5A 147.5(6)
N2A N1A C7A C8A 0.8(7)
C6A N1A C7A C8A -179.0(6)
N1A C7A C8A N3A 0.3(7)
N1A C7A C8A C9A 176.7(6)
N2A N3A C8A C7A -1.3(7)
N2A N3A C8A C9A -178.1(5)
C7A C8A C9A C14A 25.8(10)
N3A C8A C9A C14A -158.1(6)
C7A C8A C9A C10A -153.2(6)
N3A C8A C9A C10A 22.9(9)
C14A C9A C10A C11A -1.6(9)
C8A C9A C10A C11A 177.4(5)
C9A C10A C11A C12A 0.4(9)
C15A N4A C12A C13A 27.0(8)
C16A N4A C12A C13A 166.0(6)
C15A N4A C12A C11A -157.4(6)
C16A N4A C12A C11A -18.4(8)
C10A C11A C12A N4A -174.4(5)
C10A C11A C12A C13A 1.4(8)
N4A C12A C13A C14A 173.8(6)
C11A C12A C13A C14A -2.0(9)
C12A C13A C14A C9A 0.8(9)
C10A C9A C14A C13A 1.0(9)
C8A C9A C14A C13A -178.0(6)
C7B N1B N2B N3B -0.1(7)
C6B N1B N2B N3B 177.3(5)
N1B N2B N3B C8B 0.1(7)
F1B C1B C2B F2B -1.4(11)
C6B C1B C2B F2B 178.6(6)
F1B C1B C2B C3B 177.4(6)
C6B C1B C2B C3B -2.6(11)
F2B C2B C3B C4B 179.7(6)
C1B C2B C3B C4B 0.9(10)
F2B C2B C3B I1B -1.9(9)
C1B C2B C3B I1B 179.3(6)
C2B C3B C4B F3B 178.6(6)
I1B C3B C4B F3B 0.3(9)
C2B C3B C4B C5B 0.9(10)
I1B C3B C4B C5B -177.4(5)
F3B C4B C5B F4B 0.4(9)
C3B C4B C5B F4B 178.2(6)
F3B C4B C5B C6B -178.7(6)
C3B C4B C5B C6B -0.9(10)
F4B C5B C6B C1B -179.8(6)
C4B C5B C6B C1B -0.7(9)
F4B C5B C6B N1B 1.1(9)
C4B C5B C6B N1B -179.8(6)
F1B C1B C6B C5B -177.5(6)
C2B C1B C6B C5B 2.4(10)
F1B C1B C6B N1B 1.6(9)
C2B C1B C6B N1B -178.5(6)
C7B N1B C6B C5B -148.2(6)
N2B N1B C6B C5B 34.9(9)
C7B N1B C6B C1B 32.7(9)
N2B N1B C6B C1B -144.1(6)
N2B N1B C7B C8B 0.1(6)
C6B N1B C7B C8B -177.0(6)
N1B C7B C8B N3B -0.1(7)
N1B C7B C8B C9B 175.5(6)
N2B N3B C8B C7B 0.0(7)
N2B N3B C8B C9B -176.1(5)
C7B C8B C9B C10B -156.2(6)
N3B C8B C9B C10B 18.9(9)
C7B C8B C9B C14B 19.6(10)
N3B C8B C9B C14B -165.3(6)
C14B C9B C10B C11B -1.3(9)
C8B C9B C10B C11B 174.6(6)
C9B C10B C11B C12B -0.8(9)
C10B C11B C12B C13B 3.6(9)
C10B C11B C12B N4B -172.8(6)
C16B N4B C12B C11B -15.9(9)
C15B N4B C12B C11B -157.0(6)
C16B N4B C12B C13B 167.7(6)
C15B N4B C12B C13B 26.7(8)
C11B C12B C13B C14B -4.5(9)
N4B C12B C13B C14B 172.0(6)
C12B C13B C14B C9B 2.5(9)
C10B C9B C14B C13B 0.5(9)
C8B C9B C14B C13B -175.3(6)
C7C N1C N2C N3C -1.0(7)
C6C N1C N2C N3C 175.5(5)
N1C N2C N3C C8C 1.0(7)
F1C C1C C2C F2C 0.2(8)
C6C C1C C2C F2C -179.9(5)
F1C C1C C2C C3C 178.5(5)
C6C C1C C2C C3C -1.6(9)
F2C C2C C3C C4C 178.5(5)
C1C C2C C3C C4C 0.3(9)
F2C C2C C3C I1C -2.3(8)
C1C C2C C3C I1C 179.4(5)
C2C C3C C4C F3C 178.0(5)
I1C C3C C4C F3C -1.1(8)
C2C C3C C4C C5C 1.9(9)
I1C C3C C4C C5C -177.2(5)
F3C C4C C5C F4C 2.5(9)
C3C C4C C5C F4C 178.6(5)
F3C C4C C5C C6C -178.9(5)
C3C C4C C5C C6C -2.8(10)
F4C C5C C6C N1C 1.1(9)
C4C C5C C6C N1C -177.4(6)
F4C C5C C6C C1C 179.9(5)
C4C C5C C6C C1C 1.4(9)
C7C N1C C6C C5C -151.6(6)
N2C N1C C6C C5C 32.6(8)
C7C N1C C6C C1C 29.6(9)
N2C N1C C6C C1C -146.2(6)
F1C C1C C6C C5C -179.4(5)
C2C C1C C6C C5C 0.7(9)
F1C C1C C6C N1C -0.5(8)
C2C C1C C6C N1C 179.6(6)
N2C N1C C7C C8C 0.6(7)
C6C N1C C7C C8C -175.5(6)
N1C C7C C8C N3C 0.0(7)
N1C C7C C8C C9C 175.5(6)
N2C N3C C8C C7C -0.6(7)
N2C N3C C8C C9C -176.7(5)
C7C C8C C9C C14C 20.0(10)
N3C C8C C9C C14C -165.0(6)
C7C C8C C9C C10C -156.3(6)
N3C C8C C9C C10C 18.7(9)
C14C C9C C10C C11C -1.1(9)
C8C C9C C10C C11C 175.3(6)
C9C C10C C11C C12C 0.0(9)
C10C C11C C12C C13C 1.6(9)
C10C C11C C12C N4C -175.2(6)
C15C N4C C12C C11C -157.7(6)
C16C N4C C12C C11C -19.7(8)
C15C N4C C12C C13C 25.5(8)
C16C N4C C12C C13C 163.5(6)
C11C C12C C13C C14C -2.1(9)
N4C C12C C13C C14C 174.8(6)
C10C C9C C14C C13C 0.6(9)
C8C C9C C14C C13C -175.7(6)
C12C C13C C14C C9C 1.0(9)
